data_1528732
loop_
_publ_author_name
'Mellor, D.P.'
'Stephenson, N.C.'

_publ_section_title
;
 The Crystal Structure of Potassium Hexafluoroplatinate(IV)
;
_journal_name_full
;
Australian Journal of Scientific Research, Series A: Physical Sciences
;
_journal_page_first 406
_journal_page_last 411
_journal_volume 4
_journal_year 1951
_chemical_formula_sum 'F6 K2 Pt'
_chemical_name_systematic 'K2 Pt F6'
_space_group_IT_number 164
_symmetry_space_group_name_Hall '-P 3 2"'
_symmetry_space_group_name_H-M 'P -3 m 1'
_cell_angle_alpha 90
_cell_angle_beta 90
_cell_angle_gamma 120
_cell_formula_units_Z 1
_cell_length_a 5.76
_cell_length_b 5.76
_cell_length_c 4.64
_cell_volume 133.319
_citation_journal_id_ASTM AJSRA2
_cod_data_source_file Mellor_AJSRA2_1951_354.cif
_cod_data_source_block F6K2Pt1
_cod_original_cell_volume 133.3195
_cod_original_formula_sum 'F6 K2 Pt1'
_cod_database_code 1528732

loop_
_symmetry_equiv_pos_as_xyz
x,y,z
-y,x-y,z
-x+y,-x,z
y,x,-z
-x,-x+y,-z
x-y,-y,-z
-x,-y,-z
y,-x+y,-z
x-y,x,-z
-y,-x,z
x,x-y,z
-x+y,y,z

loop_
_atom_site_label
_atom_site_type_symbol
_atom_site_fract_x
_atom_site_fract_y
_atom_site_fract_z
_atom_site_occupancy
_atom_site_U_iso_or_equiv
F1 F-1 0.15 -0.15 0.25 1 0.0
Pt1 Pt+4 0 0 0 1 0.0
K1 K+1 0.3333 0.6667 0.74 1 0.0
